data_4316685
loop_
_publ_author_name
'D. B. Ambili Raj'
'Biju Francis'
'M. L. P. Reddy'
'Rachel R. Butorac'
'Vincent M. Lynch'
'Alan H. Cowley'

_publ_section_title
;
 Highly Luminescent Poly(Methyl Methacrylate)-Incorporated Europium
 Complex Supported by a Carbazole-Based Fluorinated \b-Diketonate Ligand
 and a 4,5-Bis(diphenylphosphino)-9,9-dimethylxanthene Oxide Co-Ligand
;
_journal_name_full 'Inorganic Chemistry'
_journal_page_first 9055
_journal_page_last 9063
_journal_paper_doi 10.1021/ic1015324
_journal_volume 49
_journal_year 2010
_chemical_formula_moiety '3 C17 H9 N O2 F5, C39 H32 O3 P2, Eu, 2 C6 H16 O4'
_chemical_formula_sum 'C96 H75 Eu F15 N3 O13 P2'
_chemical_formula_weight 1977.49
_chemical_name_systematic
;
 ?
;
_space_group_IT_number 14
_symmetry_cell_setting monoclinic
_symmetry_space_group_name_Hall '-P 2yn'
_symmetry_space_group_name_H-M 'P 1 21/n 1'
_atom_sites_solution_hydrogens geom
_atom_sites_solution_primary direct
_atom_sites_solution_secondary difmap
_audit_creation_method SHELXL-97
_cell_angle_alpha 90.00
_cell_angle_beta 96.751(3)
_cell_angle_gamma 90.00
_cell_formula_units_Z 4
_cell_length_a 11.4888(11)
_cell_length_b 33.356(3)
_cell_length_c 22.684(2)
_cell_measurement_reflns_used 53571
_cell_measurement_temperature 100(2)
_cell_measurement_theta_max 50.0
_cell_measurement_theta_min 2.0
_cell_volume 8632.7(14)
_computing_cell_refinement 'CrystalClear (Rigaku Inc., 2008)'
_computing_data_collection 'CrystalClear (Rigaku Inc., 2008)'
_computing_data_reduction 'CrystalClear (Rigaku Inc., 2008)'
_computing_molecular_graphics 'XP SHELXTL/PC, Siemens Analytical'
_computing_structure_refinement 'XL SHELXTL/PC, Siemens Analytical'
_computing_structure_solution
;

SIR97 - Altomare A., Burla M.C., Camalli M., Cascarano G.L., Giacovazzo C., 
Guagliardi A., Moliterni A.G.G., Polidori G.,Spagna R.
;
_diffrn_ambient_temperature 100(2)
_diffrn_measured_fraction_theta_full 0.974
_diffrn_measured_fraction_theta_max 0.974
_diffrn_measurement_device_type 'Rigaku AFC-12 with Saturn 724+ CCD'
_diffrn_measurement_method \w-scans
_diffrn_radiation_monochromator graphite
_diffrn_radiation_source 'fine-focus sealed tube'
_diffrn_radiation_type MoK\a
_diffrn_radiation_wavelength 0.71075
_diffrn_reflns_av_R_equivalents 0.1159
_diffrn_reflns_av_sigmaI/netI 0.1732
_diffrn_reflns_limit_h_max 13
_diffrn_reflns_limit_h_min -10
_diffrn_reflns_limit_k_max 39
_diffrn_reflns_limit_k_min -39
_diffrn_reflns_limit_l_max 25
_diffrn_reflns_limit_l_min -26
_diffrn_reflns_number 51107
_diffrn_reflns_theta_full 25.00
_diffrn_reflns_theta_max 25.00
_diffrn_reflns_theta_min 3.01
_exptl_absorpt_coefficient_mu 0.863
_exptl_absorpt_correction_T_max 1.00
_exptl_absorpt_correction_T_min 0.373
_exptl_absorpt_correction_type multi-scan
_exptl_absorpt_process_details
;
Abscor. T. Higashi. (2001). Rigaku Corp. Tokyo, Japan
;
_exptl_crystal_colour yellow
_exptl_crystal_density_diffrn 1.522
_exptl_crystal_density_method 'not measured'
_exptl_crystal_description prism
_exptl_crystal_F_000 4016
_exptl_crystal_size_max 0.10
_exptl_crystal_size_mid 0.10
_exptl_crystal_size_min 0.09
_refine_diff_density_max 1.287
_refine_diff_density_min -1.015
_refine_diff_density_rms 0.118
_refine_ls_extinction_method none
_refine_ls_goodness_of_fit_ref 1.054
_refine_ls_hydrogen_treatment constr
_refine_ls_matrix_type full
_refine_ls_number_parameters 1134
_refine_ls_number_reflns 14791
_refine_ls_number_restraints 339
_refine_ls_restrained_S_all 2.040
_refine_ls_R_factor_all 0.1609
_refine_ls_R_factor_gt 0.0823
_refine_ls_shift/su_max 0.000
_refine_ls_shift/su_mean 0.000
_refine_ls_structure_factor_coef Fsqd
_refine_ls_weighting_details 'calc w=1/[\s^2^(Fo^2^)+(0.0674P)^2^] where P=(Fo^2^+2Fc^2^)/3'
_refine_ls_weighting_scheme calc
_refine_ls_wR_factor_gt 0.1580
_refine_ls_wR_factor_ref 0.1810
_reflns_number_gt 7745
_reflns_number_total 14791
_reflns_threshold_expression >2sigma(I)
_cod_data_source_file ic1015324_si_002.cif
_cod_data_source_block shelxl
_cod_depositor_comments
;
The following automatic conversions were performed:

'_symmetry_cell_setting' value 'Monoclinic' changed to 'monoclinic'
according to the built-in table from CIF Core dictionary named
'cif_core.dic' version 2.4.1 from 2010-06-29.

Automatic conversion script
Id: cif_fix_values 1646 2011-03-28 12:23:43Z adriana 
;
_cod_original_cell_volume 8632.6(14)
_cod_database_code 4316685

loop_
_symmetry_equiv_pos_as_xyz
'x, y, z'
'-x+1/2, y+1/2, -z+1/2'
'-x, -y, -z'
'x-1/2, -y-1/2, z-1/2'

loop_
_atom_site_label
_atom_site_type_symbol
_atom_site_fract_x
_atom_site_fract_y
_atom_site_fract_z
_atom_site_U_iso_or_equiv
_atom_site_adp_type
_atom_site_occupancy
_atom_site_symmetry_multiplicity
_atom_site_calc_flag
_atom_site_refinement_flags
_atom_site_disorder_assembly
_atom_site_disorder_group
Eu1 Eu 0.10387(8) 0.20207(2) 0.37829(3) 0.0310(3) Uani 1 1 d . A .
P1 P 0.0715(4) 0.29136(11) 0.27404(17) 0.0318(11) Uani 1 1 d . . .
P2 P 0.1353(5) 0.29169(13) 0.48419(19) 0.0463(14) Uani 1 1 d . . .
O1 O 0.0002(10) 0.3368(3) 0.3791(4) 0.036(3) Uani 1 1 d . . .
O2 O 0.0758(9) 0.2548(3) 0.3128(4) 0.033(3) Uani 1 1 d . . .
O3 O 0.1161(11) 0.2617(3) 0.4356(4) 0.051(3) Uani 1 1 d . . .
C1 C -0.0769(14) 0.3426(4) 0.3287(7) 0.032(4) Uani 1 1 d . . .
C2 C -0.0580(14) 0.3214(4) 0.2776(7) 0.034(4) Uani 1 1 d . . .
C3 C -0.1410(15) 0.3248(4) 0.2278(7) 0.036(4) Uani 1 1 d . . .
H3 H -0.1300 0.3107 0.1925 0.043 Uiso 1 1 calc R . .
C4 C -0.2389(16) 0.3485(5) 0.2292(8) 0.045(5) Uani 1 1 d . . .
H4 H -0.2973 0.3493 0.1959 0.054 Uiso 1 1 calc R . .
C5 C -0.2521(16) 0.3710(5) 0.2789(8) 0.044(5) Uani 1 1 d . . .
H5 H -0.3178 0.3883 0.2789 0.053 Uiso 1 1 calc R . .
C6 C -0.1716(15) 0.3688(5) 0.3286(7) 0.035(4) Uani 1 1 d . . .
C7 C -0.1758(16) 0.3977(5) 0.3803(8) 0.047(5) Uani 1 1 d . . .
C8 C -0.1244(18) 0.3766(5) 0.4357(8) 0.051(5) Uani 1 1 d . . .
C9 C -0.153(2) 0.3863(6) 0.4902(9) 0.080(7) Uani 1 1 d . . .
H9 H -0.2132 0.4054 0.4928 0.096 Uiso 1 1 calc R . .
C10 C -0.099(3) 0.3700(8) 0.5419(10) 0.112(11) Uani 1 1 d . . .
H10 H -0.1205 0.3784 0.5793 0.135 Uiso 1 1 calc R . .
C11 C -0.013(2) 0.3411(6) 0.5386(8) 0.090(9) Uani 1 1 d . . .
H11 H 0.0227 0.3289 0.5740 0.108 Uiso 1 1 calc R . .
C12 C 0.0215(17) 0.3295(5) 0.4837(7) 0.050(5) Uani 1 1 d . . .
C13 C -0.0357(16) 0.3477(5) 0.4335(7) 0.039(4) Uani 1 1 d . . .
C14 C -0.2994(18) 0.4130(6) 0.3856(9) 0.078(7) Uani 1 1 d . . .
H14A H -0.3514 0.3902 0.3902 0.117 Uiso 1 1 calc R . .
H14B H -0.3284 0.4280 0.3498 0.117 Uiso 1 1 calc R . .
H14C H -0.2979 0.4305 0.4204 0.117 Uiso 1 1 calc R . .
C15 C -0.0944(19) 0.4344(5) 0.3693(8) 0.066(6) Uani 1 1 d . . .
H15A H -0.0903 0.4527 0.4033 0.099 Uiso 1 1 calc R . .
H15B H -0.1267 0.4486 0.3333 0.099 Uiso 1 1 calc R . .
H15C H -0.0155 0.4246 0.3646 0.099 Uiso 1 1 calc R . .
C16 C 0.1950(15) 0.3238(4) 0.2905(6) 0.031(4) Uani 1 1 d . . .
C17 C 0.1905(16) 0.3647(5) 0.2933(7) 0.044(5) Uani 1 1 d . . .
H17 H 0.1156 0.3771 0.2908 0.053 Uiso 1 1 calc R . .
C18 C 0.2889(18) 0.3892(5) 0.2997(8) 0.057(5) Uani 1 1 d . . .
H18 H 0.2810 0.4176 0.3001 0.068 Uiso 1 1 calc R . .
C19 C 0.3978(19) 0.3716(6) 0.3053(8) 0.060(6) Uani 1 1 d . . .
H19 H 0.4667 0.3876 0.3113 0.072 Uiso 1 1 calc R . .
C20 C 0.4054(17) 0.3306(6) 0.3022(8) 0.060(6) Uani 1 1 d . . .
H20 H 0.4805 0.3184 0.3045 0.072 Uiso 1 1 calc R . .
C21 C 0.3073(18) 0.3068(5) 0.2959(8) 0.053(5) Uani 1 1 d . . .
H21 H 0.3157 0.2784 0.2952 0.063 Uiso 1 1 calc R . .
C22 C 0.0770(13) 0.2764(4) 0.1980(6) 0.030(4) Uani 1 1 d . . .
C23 C 0.1026(13) 0.3035(5) 0.1544(7) 0.036(4) Uani 1 1 d . . .
H23 H 0.1152 0.3309 0.1644 0.043 Uiso 1 1 calc R . .
C24 C 0.1098(14) 0.2910(5) 0.0973(7) 0.037(4) Uani 1 1 d . . .
H24 H 0.1261 0.3097 0.0677 0.045 Uiso 1 1 calc R . .
C25 C 0.0928(16) 0.2506(5) 0.0831(7) 0.049(5) Uani 1 1 d . . .
H25 H 0.0996 0.2414 0.0441 0.059 Uiso 1 1 calc R . .
C26 C 0.0663(19) 0.2245(5) 0.1256(8) 0.065(6) Uani 1 1 d . . .
H26 H 0.0541 0.1971 0.1155 0.078 Uiso 1 1 calc R . .
C27 C 0.0566(16) 0.2367(5) 0.1831(7) 0.047(5) Uani 1 1 d . . .
H27 H 0.0363 0.2181 0.2119 0.056 Uiso 1 1 calc R . .
C28 C 0.1370(18) 0.2690(5) 0.5571(8) 0.046(5) Uani 1 1 d . . .
C29 C 0.2275(18) 0.2734(5) 0.6024(8) 0.057(6) Uani 1 1 d . . .
H29 H 0.2960 0.2877 0.5955 0.069 Uiso 1 1 calc R . .
C30 C 0.219(2) 0.2572(7) 0.6572(9) 0.073(7) Uani 1 1 d . . .
H30 H 0.2831 0.2597 0.6877 0.087 Uiso 1 1 calc R . .
C31 C 0.119(3) 0.2374(6) 0.6683(9) 0.082(8) Uani 1 1 d . . .
H31 H 0.1123 0.2275 0.7070 0.099 Uiso 1 1 calc R . .
C32 C 0.030(2) 0.2318(6) 0.6234(9) 0.071(7) Uani 1 1 d . . .
H32 H -0.0376 0.2170 0.6302 0.086 Uiso 1 1 calc R . .
C33 C 0.040(2) 0.2478(6) 0.5686(8) 0.069(7) Uani 1 1 d . . .
H33 H -0.0221 0.2441 0.5377 0.082 Uiso 1 1 calc R . .
C34 C 0.2719(19) 0.3176(5) 0.4844(8) 0.053(5) Uani 1 1 d . . .
C35 C 0.289(2) 0.3533(7) 0.5158(12) 0.107(9) Uani 1 1 d . . .
H35 H 0.2265 0.3646 0.5341 0.129 Uiso 1 1 calc R . .
C36 C 0.397(3) 0.3726(7) 0.5206(13) 0.112(10) Uani 1 1 d . . .
H36 H 0.4095 0.3967 0.5426 0.134 Uiso 1 1 calc R . .
C37 C 0.489(2) 0.3553(8) 0.4916(11) 0.091(8) Uani 1 1 d . . .
H37 H 0.5634 0.3678 0.4936 0.109 Uiso 1 1 calc R . .
C38 C 0.467(2) 0.3208(7) 0.4613(9) 0.081(7) Uani 1 1 d . . .
H38 H 0.5270 0.3098 0.4404 0.097 Uiso 1 1 calc R . .
C39 C 0.360(2) 0.3007(6) 0.4595(8) 0.062(6) Uani 1 1 d . . .
H39 H 0.3501 0.2753 0.4408 0.075 Uiso 1 1 calc R . .
F12 F -0.3664(8) 0.2159(3) 0.4437(4) 0.054(3) Uani 1 1 d D . .
C89 C -0.2990(13) 0.2140(4) 0.3976(6) 0.036(7) Uani 0.59 1 d PDU A 1
F11 F -0.3421(14) 0.1863(4) 0.3580(6) 0.049(5) Uani 0.59 1 d PDU A 1
C90 C -0.3078(16) 0.2556(4) 0.3679(7) 0.053(8) Uani 0.59 1 d PDU A 1
F13 F -0.4238(17) 0.2649(7) 0.3568(13) 0.070(9) Uani 0.59 1 d PDU A 1
F14 F -0.2550(17) 0.2828(4) 0.4060(8) 0.061(7) Uani 0.59 1 d PDU A 1
F15 F -0.261(3) 0.2549(8) 0.3165(8) 0.065(9) Uani 0.59 1 d PDU A 1
C89A C -0.2807(14) 0.2326(5) 0.4153(8) 0.036(7) Uani 0.41 1 d PDU A 2
F11A F -0.258(2) 0.2702(4) 0.4330(12) 0.055(9) Uani 0.41 1 d PDU A 2
C90A C -0.339(2) 0.2368(7) 0.3514(11) 0.053(8) Uani 0.41 1 d PDU A 2
F13A F -0.345(2) 0.2001(7) 0.3260(9) 0.064(9) Uani 0.41 1 d PDU A 2
F14A F -0.276(4) 0.2620(11) 0.3205(11) 0.058(11) Uani 0.41 1 d PDU A 2
F15A F -0.448(2) 0.2517(10) 0.3521(17) 0.062(11) Uani 0.41 1 d PDU A 2
O8 O 0.0498(10) 0.1726(3) 0.4676(4) 0.041(3) Uani 1 1 d . . .
O9 O -0.0958(10) 0.2144(4) 0.3862(5) 0.050(3) Uani 1 1 d . A .
N3 N 0.1774(11) 0.0611(3) 0.6165(5) 0.032(3) Uani 1 1 d . . .
H3N H 0.2387 0.0571 0.5973 0.039 Uiso 1 1 calc R . .
C74 C 0.1553(15) 0.0412(4) 0.6679(7) 0.034(4) Uani 1 1 d . . .
C75 C 0.2229(15) 0.0111(4) 0.6987(7) 0.037(4) Uani 1 1 d . . .
H75 H 0.2942 0.0017 0.6862 0.044 Uiso 1 1 calc R . .
C76 C 0.1797(16) -0.0040(5) 0.7479(7) 0.039(4) Uani 1 1 d . . .
H76 H 0.2228 -0.0242 0.7703 0.047 Uiso 1 1 calc R . .
C77 C 0.0740(16) 0.0095(4) 0.7664(7) 0.041(5) Uani 1 1 d . . .
H77 H 0.0470 -0.0021 0.8005 0.049 Uiso 1 1 calc R . .
C78 C 0.0078(15) 0.0396(4) 0.7354(7) 0.037(4) Uani 1 1 d . . .
H78 H -0.0636 0.0487 0.7481 0.045 Uiso 1 1 calc R . .
C79 C 0.0497(14) 0.0558(4) 0.6858(7) 0.030(4) Uani 1 1 d . . .
C80 C 0.0078(14) 0.0858(4) 0.6429(6) 0.026(4) Uani 1 1 d . . .
C81 C -0.0931(14) 0.1108(4) 0.6358(6) 0.034(4) Uani 1 1 d . . .
H81 H -0.1494 0.1102 0.6633 0.041 Uiso 1 1 calc R . .
C82 C -0.1058(14) 0.1364(4) 0.5866(6) 0.032(4) Uani 1 1 d . . .
H82 H -0.1718 0.1538 0.5815 0.038 Uiso 1 1 calc R . .
C83 C -0.0268(15) 0.1376(4) 0.5448(7) 0.033(4) Uani 1 1 d . . .
C84 C 0.0721(14) 0.1134(4) 0.5513(7) 0.032(4) Uani 1 1 d . . .
H84 H 0.1271 0.1142 0.5232 0.038 Uiso 1 1 calc R . .
C85 C 0.0883(13) 0.0880(4) 0.6005(7) 0.028(4) Uani 1 1 d . . .
C86 C -0.0407(17) 0.1647(5) 0.4925(7) 0.035(4) Uani 1 1 d . . .
C87 C -0.1512(15) 0.1812(5) 0.4720(7) 0.037(4) Uani 1 1 d . A .
H87 H -0.2151 0.1753 0.4937 0.044 Uiso 1 1 calc R . .
C88 C -0.1727(11) 0.2057(4) 0.4215(6) 0.037(4) Uani 1 1 d D . .
F6 F -0.0637(9) 0.1506(3) 0.1801(4) 0.048(3) Uani 1 1 d . . .
F7 F -0.0838(8) 0.0873(3) 0.1988(4) 0.044(3) Uani 1 1 d . . .
F8 F -0.2861(9) 0.1259(3) 0.1714(4) 0.069(3) Uani 1 1 d . . .
F9 F -0.2635(9) 0.1038(3) 0.2614(4) 0.067(3) Uani 1 1 d . . .
F10 F -0.2468(10) 0.1669(3) 0.2438(5) 0.075(4) Uani 1 1 d . . .
O6 O 0.1511(9) 0.1320(3) 0.3836(5) 0.036(3) Uani 1 1 d . . .
O7 O 0.0022(10) 0.1669(3) 0.2947(4) 0.039(3) Uani 1 1 d . . .
N2 N 0.3659(11) 0.0254(3) 0.5183(5) 0.034(3) Uani 1 1 d . . .
H2N H 0.4273 0.0413 0.5241 0.041 Uiso 1 1 calc R . .
C57 C 0.3506(14) -0.0099(4) 0.5492(6) 0.029(4) Uani 1 1 d . . .
C58 C 0.4247(15) -0.0280(4) 0.5954(6) 0.036(4) Uani 1 1 d . . .
H58 H 0.4988 -0.0169 0.6095 0.044 Uiso 1 1 calc R . .
C59 C 0.3848(15) -0.0627(4) 0.6190(7) 0.035(4) Uani 1 1 d . . .
H59 H 0.4323 -0.0754 0.6508 0.042 Uiso 1 1 calc R . .
C60 C 0.2783(15) -0.0799(4) 0.5985(7) 0.035(4) Uani 1 1 d . . .
H60 H 0.2558 -0.1043 0.6155 0.042 Uiso 1 1 calc R . .
C61 C 0.2038(13) -0.0622(4) 0.5534(6) 0.026(4) Uani 1 1 d . . .
H61 H 0.1303 -0.0740 0.5396 0.031 Uiso 1 1 calc R . .
C62 C 0.2402(14) -0.0268(4) 0.5291(6) 0.027(4) Uani 1 1 d . . .
C63 C 0.1871(13) -0.0004(4) 0.4823(6) 0.027(4) Uani 1 1 d . . .
C64 C 0.0836(14) -0.0002(4) 0.4445(6) 0.029(4) Uani 1 1 d . . .
H64 H 0.0290 -0.0214 0.4464 0.035 Uiso 1 1 calc R . .
C65 C 0.0588(13) 0.0302(4) 0.4043(6) 0.026(4) Uani 1 1 d . . .
H65 H -0.0124 0.0295 0.3784 0.031 Uiso 1 1 calc R . .
C66 C 0.1372(14) 0.0624(4) 0.4009(7) 0.029(4) Uani 1 1 d . . .
C67 C 0.2425(15) 0.0633(4) 0.4374(7) 0.035(4) Uani 1 1 d . . .
H67 H 0.2961 0.0848 0.4357 0.042 Uiso 1 1 calc R . .
C68 C 0.2672(13) 0.0314(4) 0.4766(6) 0.026(4) Uani 1 1 d . . .
C69 C 0.1041(14) 0.0998(4) 0.3653(7) 0.032(4) Uani 1 1 d . . .
C70 C 0.0243(14) 0.0963(4) 0.3125(7) 0.034(4) Uani 1 1 d . . .
H70 H -0.0003 0.0705 0.2984 0.040 Uiso 1 1 calc R . .
C71 C -0.0180(14) 0.1303(5) 0.2815(7) 0.032(4) Uani 1 1 d . . .
C72 C -0.0948(16) 0.1248(5) 0.2211(7) 0.040(5) Uani 1 1 d . . .
C73 C -0.2252(18) 0.1312(5) 0.2251(8) 0.046(5) Uani 1 1 d . . .
F1 F 0.4952(8) 0.1380(3) 0.2784(4) 0.065(3) Uani 1 1 d D B .
C55 C 0.3928(10) 0.1586(3) 0.2694(5) 0.045(5) Uani 1 1 d D . .
F2 F 0.3105(12) 0.1352(5) 0.2378(8) 0.068(3) Uani 0.55 1 d PDU B 1
C56 C 0.4170(9) 0.1873(3) 0.2256(4) 0.068(3) Uani 0.55 1 d PGDU B 1
F3 F 0.4825(13) 0.2129(4) 0.2524(6) 0.066(6) Uani 0.55 1 d PGDU B 1
F4 F 0.3150(11) 0.2042(5) 0.2035(7) 0.095(7) Uani 0.55 1 d PGDU B 1
F5 F 0.4659(14) 0.1698(5) 0.1833(6) 0.080(6) Uani 0.55 1 d PGDU B 1
F2A F 0.4127(19) 0.1894(5) 0.2318(9) 0.068(3) Uani 0.45 1 d PDU B .
C56A C 0.3249(8) 0.1305(3) 0.2341(3) 0.068(3) Uani 0.45 1 d PGDU B 2
F3A F 0.2209(8) 0.1452(3) 0.2181(3) 0.080(8) Uani 0.45 1 d PGDU B 2
F4A F 0.3763(10) 0.1203(4) 0.1877(3) 0.083(8) Uani 0.45 1 d PGDU B 2
F5A F 0.3174(9) 0.0987(2) 0.2695(3) 0.082(8) Uani 0.45 1 d PGDU B 2
O4 O 0.2852(7) 0.1979(2) 0.4373(3) 0.031(3) Uani 1 1 d G . .
O5 O 0.2582(6) 0.19726(19) 0.3150(3) 0.040(3) Uani 1 1 d G . .
N1 N 0.6331(9) 0.0788(3) 0.5611(4) 0.033(3) Uani 1 1 d G . .
H1N H 0.6868 0.0722 0.5382 0.040 Uiso 1 1 calc R . .
C40 C 0.6197(14) 0.0638(4) 0.6189(6) 0.026(4) Uani 1 1 d . . .
C41 C 0.6922(14) 0.0360(4) 0.6511(7) 0.035(4) Uani 1 1 d . . .
H41 H 0.7607 0.0260 0.6364 0.042 Uiso 1 1 calc R . .
C42 C 0.6605(14) 0.0236(4) 0.7053(7) 0.035(4) Uani 1 1 d . . .
H42 H 0.7072 0.0044 0.7283 0.042 Uiso 1 1 calc R . .
C43 C 0.5599(14) 0.0392(5) 0.7265(7) 0.037(4) Uani 1 1 d . . .
H43 H 0.5390 0.0301 0.7635 0.045 Uiso 1 1 calc R . .
C44 C 0.4911(14) 0.0674(4) 0.6952(7) 0.031(4) Uani 1 1 d . . .
H44 H 0.4241 0.0779 0.7107 0.037 Uiso 1 1 calc R . .
C45 C 0.5205(13) 0.0804(4) 0.6406(6) 0.025(4) Uani 1 1 d . . .
C46 C 0.4725(13) 0.1074(4) 0.5951(6) 0.023(4) Uani 1 1 d . . .
C47 C 0.3735(14) 0.1324(4) 0.5893(6) 0.033(4) Uani 1 1 d . . .
H47 H 0.3250 0.1340 0.6204 0.039 Uiso 1 1 calc R . .
C48 C 0.3466(13) 0.1548(4) 0.5378(6) 0.028(4) Uani 1 1 d . . .
H48 H 0.2807 0.1723 0.5346 0.033 Uiso 1 1 calc R . .
C49 C 0.4149(13) 0.1522(4) 0.4905(6) 0.025(4) Uani 1 1 d . . .
C50 C 0.5145(14) 0.1280(4) 0.4949(6) 0.031(4) Uani 1 1 d . . .
H50 H 0.5615 0.1261 0.4633 0.037 Uiso 1 1 calc R . .
C51 C 0.5432(13) 0.1062(4) 0.5491(6) 0.028(4) Uani 1 1 d . . .
C52 C 0.3667(14) 0.1725(5) 0.4343(7) 0.031(4) Uani 1 1 d . B .
C53 C 0.4043(14) 0.1614(4) 0.3793(6) 0.030(4) Uani 1 1 d . . .
H53 H 0.4703 0.1442 0.3794 0.036 Uiso 1 1 calc R B .
C54 C 0.3484(16) 0.1746(4) 0.3256(7) 0.038(4) Uani 1 1 d D B .

loop_
_atom_site_aniso_label
_atom_site_aniso_U_11
_atom_site_aniso_U_22
_atom_site_aniso_U_33
_atom_site_aniso_U_23
_atom_site_aniso_U_13
_atom_site_aniso_U_12
Eu1 0.0398(6) 0.0279(4) 0.0263(5) 0.0045(4) 0.0083(4) 0.0038(4)
P1 0.042(3) 0.027(2) 0.026(2) 0.0049(19) 0.008(2) 0.0043(19)
P2 0.075(4) 0.034(3) 0.029(2) 0.000(2) 0.001(2) 0.017(2)
O1 0.045(8) 0.041(6) 0.024(6) 0.006(5) 0.006(6) 0.011(5)
O2 0.042(7) 0.027(6) 0.029(6) 0.008(5) 0.003(5) 0.004(5)
O3 0.068(9) 0.052(7) 0.030(6) -0.012(6) -0.005(6) 0.016(6)
C1 0.029(11) 0.028(9) 0.041(11) 0.014(8) 0.009(9) 0.000(7)
C2 0.040(12) 0.030(9) 0.034(10) 0.011(8) 0.009(9) 0.008(8)
C3 0.041(12) 0.032(9) 0.036(10) 0.011(8) 0.008(9) 0.004(8)
C4 0.038(12) 0.059(12) 0.039(11) 0.023(10) 0.006(9) 0.002(10)
C5 0.045(13) 0.048(11) 0.045(11) 0.009(9) 0.026(10) 0.016(9)
C6 0.035(11) 0.038(10) 0.034(10) 0.011(8) 0.016(9) 0.001(8)
C7 0.049(13) 0.046(11) 0.049(12) 0.005(9) 0.013(10) 0.018(9)
C8 0.072(15) 0.050(11) 0.035(11) 0.005(9) 0.022(10) 0.017(10)
C9 0.12(2) 0.075(15) 0.046(13) 0.010(12) 0.027(14) 0.053(14)
C10 0.18(3) 0.12(2) 0.049(14) -0.001(14) 0.043(17) 0.09(2)
C11 0.16(3) 0.082(16) 0.024(11) 0.007(11) 0.008(14) 0.062(16)
C12 0.080(16) 0.047(11) 0.025(10) -0.002(9) 0.016(10) 0.014(10)
C13 0.055(13) 0.038(10) 0.027(10) -0.004(8) 0.019(9) 0.004(9)
C14 0.081(18) 0.089(16) 0.065(14) -0.011(12) 0.012(13) 0.042(13)
C15 0.092(18) 0.058(13) 0.051(12) -0.001(10) 0.024(12) 0.013(12)
C16 0.048(12) 0.023(8) 0.024(9) 0.005(7) 0.009(8) 0.009(8)
C17 0.039(12) 0.037(10) 0.060(12) -0.001(9) 0.026(10) 0.003(9)
C18 0.063(16) 0.035(10) 0.074(14) 0.001(10) 0.020(12) -0.019(11)
C19 0.054(15) 0.058(13) 0.066(14) 0.013(11) -0.002(11) -0.007(11)
C20 0.043(14) 0.055(13) 0.079(15) 0.033(11) -0.001(11) -0.002(10)
C21 0.060(15) 0.034(10) 0.064(13) 0.009(9) 0.005(11) 0.010(10)
C22 0.033(11) 0.030(9) 0.027(9) 0.009(7) 0.007(8) 0.004(7)
C23 0.033(11) 0.038(10) 0.038(10) 0.006(8) 0.010(8) 0.005(8)
C24 0.038(11) 0.045(11) 0.030(10) 0.013(8) 0.007(8) -0.005(8)
C25 0.079(15) 0.046(11) 0.025(9) 0.002(9) 0.016(10) -0.007(10)
C26 0.12(2) 0.037(11) 0.035(11) -0.013(9) 0.010(12) -0.018(11)
C27 0.064(14) 0.043(11) 0.035(11) 0.008(9) 0.012(10) -0.010(9)
C28 0.066(15) 0.037(10) 0.038(11) -0.010(9) 0.012(11) 0.004(10)
C29 0.074(16) 0.051(12) 0.043(12) -0.012(10) -0.006(12) 0.014(10)
C30 0.10(2) 0.077(16) 0.038(13) -0.008(12) -0.007(13) 0.033(15)
C31 0.17(3) 0.054(14) 0.024(12) 0.007(10) 0.012(16) 0.014(16)
C32 0.12(2) 0.059(14) 0.041(13) -0.009(11) 0.019(14) -0.019(13)
C33 0.11(2) 0.059(13) 0.037(12) -0.016(11) 0.004(13) -0.013(13)
C34 0.080(17) 0.038(11) 0.040(11) -0.009(9) 0.006(11) 0.001(11)
C35 0.10(2) 0.072(16) 0.16(3) -0.024(17) 0.06(2) -0.037(16)
C36 0.15(3) 0.061(16) 0.14(3) -0.032(16) 0.05(2) -0.025(18)
C37 0.09(2) 0.11(2) 0.082(18) 0.008(16) 0.033(16) -0.037(17)
C38 0.11(2) 0.082(17) 0.049(13) -0.026(13) 0.012(14) -0.013(15)
C39 0.078(17) 0.061(13) 0.049(12) -0.014(11) 0.015(12) 0.000(14)
F12 0.036(6) 0.094(8) 0.035(5) 0.015(5) 0.014(5) 0.013(5)
C89 0.027(11) 0.049(13) 0.031(11) -0.006(10) 0.001(9) -0.009(10)
F11 0.050(12) 0.064(11) 0.033(10) -0.006(9) -0.004(10) 0.003(9)
C90 0.051(13) 0.054(14) 0.056(13) 0.004(11) 0.017(11) 0.005(11)
F13 0.052(14) 0.063(17) 0.097(15) 0.042(13) 0.021(12) 0.019(12)
F14 0.067(14) 0.010(8) 0.100(17) 0.006(10) -0.017(13) 0.013(8)
F15 0.048(15) 0.086(15) 0.062(14) 0.027(12) 0.007(12) 0.019(13)
C89A 0.027(11) 0.049(13) 0.031(11) -0.006(10) 0.001(9) -0.009(10)
F11A 0.055(18) 0.037(16) 0.071(19) 0.019(14) 0.000(15) 0.013(14)
C90A 0.051(13) 0.054(14) 0.056(13) 0.004(11) 0.017(11) 0.005(11)
F13A 0.061(18) 0.10(2) 0.032(15) -0.012(15) -0.008(14) 0.001(16)
F14A 0.042(19) 0.080(19) 0.055(18) 0.035(15) 0.020(15) 0.010(16)
F15A 0.050(18) 0.05(2) 0.088(19) 0.039(16) 0.027(15) 0.026(16)
O8 0.041(8) 0.053(7) 0.030(6) 0.017(5) 0.012(6) 0.018(6)
O9 0.039(8) 0.078(9) 0.033(7) 0.018(6) 0.011(6) 0.007(6)
N3 0.035(9) 0.032(7) 0.033(8) -0.006(6) 0.014(7) 0.002(6)
C74 0.049(12) 0.020(8) 0.033(10) 0.004(8) 0.005(9) -0.013(8)
C75 0.042(12) 0.030(9) 0.039(10) 0.001(8) 0.012(9) 0.002(8)
C76 0.041(12) 0.032(9) 0.044(11) 0.008(8) 0.004(9) 0.003(8)
C77 0.053(13) 0.029(9) 0.040(10) 0.008(8) 0.008(10) -0.006(9)
C78 0.039(11) 0.034(9) 0.038(10) -0.008(8) 0.006(9) -0.009(8)
C79 0.036(11) 0.022(8) 0.030(9) 0.004(7) 0.004(8) 0.004(7)
C80 0.031(11) 0.025(8) 0.023(8) -0.006(7) 0.009(8) -0.011(7)
C81 0.038(11) 0.040(9) 0.027(9) 0.000(8) 0.016(8) -0.005(8)
C82 0.031(11) 0.034(9) 0.031(10) -0.003(8) 0.009(8) 0.000(7)
C83 0.041(12) 0.033(9) 0.026(9) 0.005(7) 0.014(8) 0.000(8)
C84 0.040(11) 0.026(8) 0.030(9) -0.005(8) 0.009(8) -0.002(8)
C85 0.027(10) 0.020(8) 0.038(10) -0.004(7) 0.005(8) 0.007(7)
C86 0.044(13) 0.040(10) 0.024(9) -0.009(8) 0.013(9) 0.003(9)
C87 0.033(12) 0.049(10) 0.028(9) 0.004(8) 0.005(8) -0.004(9)
C88 0.028(11) 0.058(11) 0.027(9) -0.002(9) 0.013(8) 0.006(9)
F6 0.063(7) 0.050(6) 0.033(5) 0.012(5) 0.008(5) -0.010(5)
F7 0.055(7) 0.039(5) 0.037(5) -0.007(4) -0.001(5) 0.002(5)
F8 0.067(8) 0.092(8) 0.042(7) 0.003(6) -0.016(6) -0.007(6)
F9 0.042(7) 0.098(8) 0.060(7) 0.021(7) 0.004(6) -0.001(6)
F10 0.073(9) 0.068(8) 0.080(8) -0.004(7) -0.002(7) 0.034(6)
O6 0.040(7) 0.018(5) 0.047(7) 0.005(5) -0.004(6) 0.002(5)
O7 0.054(8) 0.032(6) 0.031(6) -0.004(5) 0.006(6) 0.001(5)
N2 0.033(9) 0.029(7) 0.040(8) -0.002(6) 0.004(7) -0.010(6)
C57 0.043(12) 0.019(8) 0.027(9) 0.000(7) 0.012(8) 0.006(7)
C58 0.052(12) 0.027(9) 0.030(9) 0.001(8) 0.001(9) 0.007(8)
C59 0.043(12) 0.030(9) 0.032(9) 0.008(8) 0.001(8) 0.010(9)
C60 0.048(13) 0.017(8) 0.041(10) 0.003(8) 0.012(9) 0.004(8)
C61 0.026(10) 0.025(8) 0.029(9) -0.002(7) 0.010(8) 0.001(7)
C62 0.039(11) 0.022(8) 0.022(8) 0.004(7) 0.007(8) 0.013(7)
C63 0.029(11) 0.024(8) 0.028(9) -0.001(7) 0.005(8) 0.003(7)
C64 0.035(11) 0.022(8) 0.033(9) -0.001(7) 0.014(8) -0.001(7)
C65 0.014(9) 0.036(9) 0.027(9) -0.010(8) 0.005(7) 0.003(7)
C66 0.032(11) 0.019(8) 0.032(9) -0.007(7) -0.005(8) -0.001(7)
C67 0.045(12) 0.028(9) 0.033(10) 0.001(8) 0.005(9) -0.006(8)
C68 0.023(10) 0.035(9) 0.023(9) -0.011(7) 0.008(7) 0.002(7)
C69 0.030(10) 0.033(9) 0.035(10) 0.005(8) 0.013(8) 0.004(8)
C70 0.040(11) 0.026(9) 0.036(10) 0.006(8) 0.009(9) 0.000(7)
C71 0.035(11) 0.033(10) 0.028(9) -0.005(8) 0.010(8) -0.012(8)
C72 0.056(14) 0.024(9) 0.041(11) 0.006(8) 0.011(9) -0.001(8)
C73 0.057(15) 0.043(11) 0.038(11) 0.015(9) 0.003(10) 0.006(10)
F1 0.078(9) 0.078(7) 0.042(6) 0.006(5) 0.021(6) 0.042(6)
C55 0.047(13) 0.062(12) 0.028(10) 0.014(9) 0.007(9) -0.001(10)
F2 0.065(7) 0.079(7) 0.063(6) -0.010(6) 0.017(6) 0.006(6)
C56 0.065(7) 0.079(7) 0.063(6) -0.010(6) 0.017(6) 0.006(6)
F3 0.070(12) 0.085(12) 0.052(10) 0.015(9) 0.036(9) 0.004(10)
F4 0.087(14) 0.133(15) 0.064(11) 0.013(11) 0.006(11) 0.049(12)
F5 0.087(14) 0.101(13) 0.055(11) -0.001(10) 0.027(10) 0.022(11)
F2A 0.065(7) 0.079(7) 0.063(6) -0.010(6) 0.017(6) 0.006(6)
C56A 0.065(7) 0.079(7) 0.063(6) -0.010(6) 0.017(6) 0.006(6)
F3A 0.081(19) 0.101(18) 0.059(15) -0.031(14) 0.009(14) 0.021(15)
F4A 0.075(17) 0.14(2) 0.042(13) -0.040(14) 0.030(13) 0.013(16)
F5A 0.11(2) 0.061(15) 0.080(17) -0.016(13) 0.023(15) -0.017(14)
O4 0.033(7) 0.028(6) 0.033(6) -0.004(5) 0.008(5) 0.006(5)
O5 0.026(7) 0.051(7) 0.045(7) 0.012(6) 0.009(5) 0.012(6)
N1 0.029(9) 0.038(8) 0.035(8) 0.000(6) 0.011(7) 0.005(6)
C40 0.033(11) 0.028(8) 0.016(8) 0.003(7) -0.001(8) -0.012(7)
C41 0.032(11) 0.040(10) 0.034(10) -0.006(8) 0.010(8) 0.005(8)
C42 0.037(12) 0.025(8) 0.039(10) 0.006(8) -0.006(9) 0.003(8)
C43 0.039(12) 0.038(10) 0.033(10) 0.003(8) 0.004(9) 0.005(8)
C44 0.024(10) 0.039(9) 0.032(9) -0.007(8) 0.014(8) -0.001(8)
C45 0.023(10) 0.026(8) 0.027(9) -0.006(7) 0.001(8) -0.003(7)
C46 0.024(10) 0.025(8) 0.021(8) -0.006(7) 0.005(7) -0.001(7)
C47 0.041(11) 0.043(10) 0.013(8) -0.010(7) -0.001(8) -0.002(8)
C48 0.022(10) 0.035(9) 0.026(9) -0.016(7) 0.002(8) -0.009(7)
C49 0.030(10) 0.017(7) 0.030(9) -0.001(7) 0.009(8) 0.003(7)
C50 0.036(11) 0.035(9) 0.023(9) -0.003(7) 0.014(8) -0.011(8)
C51 0.032(11) 0.025(8) 0.028(9) -0.004(7) 0.010(8) 0.003(7)
C52 0.026(11) 0.038(10) 0.028(9) -0.003(8) 0.001(8) -0.012(8)
C53 0.031(11) 0.029(9) 0.031(9) 0.005(7) 0.010(8) 0.008(7)
C54 0.056(13) 0.035(10) 0.026(9) -0.004(8) 0.022(9) -0.016(9)

loop_
_atom_type_symbol
_atom_type_description
_atom_type_scat_dispersion_real
_atom_type_scat_dispersion_imag
_atom_type_scat_source
C C 0.0033 0.0016 'International Tables Vol C Tables 4.2.6.8 and 6.1.1.4'
H H 0.0000 0.0000 'International Tables Vol C Tables 4.2.6.8 and 6.1.1.4'
N N 0.0061 0.0033 'International Tables Vol C Tables 4.2.6.8 and 6.1.1.4'
O O 0.0106 0.0060 'International Tables Vol C Tables 4.2.6.8 and 6.1.1.4'
F F 0.0171 0.0103 'International Tables Vol C Tables 4.2.6.8 and 6.1.1.4'
P P 0.1023 0.0942 'International Tables Vol C Tables 4.2.6.8 and 6.1.1.4'
Eu Eu -0.1578 3.6682 'International Tables Vol C Tables 4.2.6.8 and 6.1.1.4'

loop_
_geom_angle_atom_site_label_1
_geom_angle_atom_site_label_2
_geom_angle_atom_site_label_3
_geom_angle
_geom_angle_site_symmetry_1
_geom_angle_site_symmetry_3
_geom_angle_publ_flag
O2 Eu1 O4 117.5(3) . . ?
O2 Eu1 O9 81.5(4) . . ?
O4 Eu1 O9 140.7(3) . . ?
O2 Eu1 O3 73.0(3) . . ?
O4 Eu1 O3 75.3(3) . . ?
O9 Eu1 O3 78.9(4) . . ?
O2 Eu1 O8 145.9(4) . . ?
O4 Eu1 O8 78.1(3) . . ?
O9 Eu1 O8 69.9(4) . . ?
O3 Eu1 O8 83.4(4) . . ?
O2 Eu1 O6 142.3(3) . . ?
O4 Eu1 O6 74.5(3) . . ?
O9 Eu1 O6 112.5(4) . . ?
O3 Eu1 O6 142.3(3) . . ?
O8 Eu1 O6 68.8(4) . . ?
O2 Eu1 O7 81.1(3) . . ?
O4 Eu1 O7 137.4(3) . . ?
O9 Eu1 O7 76.0(4) . . ?
O3 Eu1 O7 146.2(3) . . ?
O8 Eu1 O7 108.4(4) . . ?
O6 Eu1 O7 69.6(3) . . ?
O2 Eu1 O5 74.0(3) . . ?
O4 Eu1 O5 70.75(19) . . ?
O9 Eu1 O5 147.7(3) . . ?
O3 Eu1 O5 112.4(4) . . ?
O8 Eu1 O5 139.1(3) . . ?
O6 Eu1 O5 77.7(3) . . ?
O7 Eu1 O5 79.7(3) . . ?
O2 P1 C16 113.5(6) . . ?
O2 P1 C2 113.3(7) . . ?
C16 P1 C2 107.1(7) . . ?
O2 P1 C22 109.4(6) . . ?
C16 P1 C22 104.5(7) . . ?
C2 P1 C22 108.5(7) . . ?
O3 P2 C34 112.4(9) . . ?
O3 P2 C12 114.8(7) . . ?
C34 P2 C12 107.1(9) . . ?
O3 P2 C28 112.4(7) . . ?
C34 P2 C28 106.4(9) . . ?
C12 P2 C28 103.0(8) . . ?
C1 O1 C13 118.1(13) . . ?
P1 O2 Eu1 172.7(6) . . ?
P2 O3 Eu1 164.9(7) . . ?
O1 C1 C6 121.1(15) . . ?
O1 C1 C2 118.1(14) . . ?
C6 C1 C2 120.8(14) . . ?
C3 C2 C1 118.2(15) . . ?
C3 C2 P1 119.9(13) . . ?
C1 C2 P1 121.8(12) . . ?
C4 C3 C2 120.7(16) . . ?
C4 C3 H3 119.7 . . ?
C2 C3 H3 119.7 . . ?
C3 C4 C5 120.0(16) . . ?
C3 C4 H4 120.0 . . ?
C5 C4 H4 120.0 . . ?
C6 C5 C4 120.9(16) . . ?
C6 C5 H5 119.5 . . ?
C4 C5 H5 119.5 . . ?
C5 C6 C1 119.1(16) . . ?
C5 C6 C7 121.3(15) . . ?
C1 C6 C7 119.2(15) . . ?
C8 C7 C6 107.7(13) . . ?
C8 C7 C14 111.7(16) . . ?
C6 C7 C14 112.7(15) . . ?
C8 C7 C15 108.3(15) . . ?
C6 C7 C15 107.2(14) . . ?
C14 C7 C15 109.2(15) . . ?
C9 C8 C13 116.7(17) . . ?
C9 C8 C7 122.6(17) . . ?
C13 C8 C7 120.5(16) . . ?
C8 C9 C10 124(2) . . ?
C8 C9 H9 118.2 . . ?
C10 C9 H9 118.2 . . ?
C9 C10 C11 118.6(19) . . ?
C9 C10 H10 120.7 . . ?
C11 C10 H10 120.7 . . ?
C10 C11 C12 121.1(18) . . ?
C10 C11 H11 119.4 . . ?
C12 C11 H11 119.4 . . ?
C13 C12 C11 116.8(17) . . ?
C13 C12 P2 125.5(13) . . ?
C11 C12 P2 117.7(14) . . ?
C12 C13 O1 116.9(15) . . ?
C12 C13 C8 123.1(15) . . ?
O1 C13 C8 120.0(14) . . ?
C7 C14 H14A 109.5 . . ?
C7 C14 H14B 109.5 . . ?
H14A C14 H14B 109.5 . . ?
C7 C14 H14C 109.5 . . ?
H14A C14 H14C 109.5 . . ?
H14B C14 H14C 109.5 . . ?
C7 C15 H15A 109.5 . . ?
C7 C15 H15B 109.5 . . ?
H15A C15 H15B 109.5 . . ?
C7 C15 H15C 109.5 . . ?
H15A C15 H15C 109.5 . . ?
H15B C15 H15C 109.5 . . ?
C17 C16 C21 116.1(16) . . ?
C17 C16 P1 125.4(13) . . ?
C21 C16 P1 118.3(12) . . ?
C16 C17 C18 123.9(17) . . ?
C16 C17 H17 118.0 . . ?
C18 C17 H17 118.0 . . ?
C19 C18 C17 118.6(17) . . ?
C19 C18 H18 120.7 . . ?
C17 C18 H18 120.7 . . ?
C20 C19 C18 118.9(19) . . ?
C20 C19 H19 120.6 . . ?
C18 C19 H19 120.6 . . ?
C19 C20 C21 121.8(19) . . ?
C19 C20 H20 119.1 . . ?
C21 C20 H20 119.1 . . ?
C20 C21 C16 120.7(16) . . ?
C20 C21 H21 119.7 . . ?
C16 C21 H21 119.7 . . ?
C27 C22 C23 119.4(14) . . ?
C27 C22 P1 118.5(12) . . ?
C23 C22 P1 122.1(12) . . ?
C24 C23 C22 120.9(15) . . ?
C24 C23 H23 119.6 . . ?
C22 C23 H23 119.6 . . ?
C23 C24 C25 119.2(15) . . ?
C23 C24 H24 120.4 . . ?
C25 C24 H24 120.4 . . ?
C26 C25 C24 119.6(15) . . ?
C26 C25 H25 120.2 . . ?
C24 C25 H25 120.2 . . ?
C25 C26 C27 121.9(16) . . ?
C25 C26 H26 119.0 . . ?
C27 C26 H26 119.0 . . ?
C22 C27 C26 118.9(16) . . ?
C22 C27 H27 120.5 . . ?
C26 C27 H27 120.5 . . ?
C33 C28 C29 118.0(18) . . ?
C33 C28 P2 117.8(15) . . ?
C29 C28 P2 124.1(16) . . ?
C30 C29 C28 121(2) . . ?
C30 C29 H29 119.7 . . ?
C28 C29 H29 119.7 . . ?
C29 C30 C31 120(2) . . ?
C29 C30 H30 119.9 . . ?
C31 C30 H30 119.9 . . ?
C32 C31 C30 120(2) . . ?
C32 C31 H31 120.1 . . ?
C30 C31 H31 120.1 . . ?
C31 C32 C33 119(2) . . ?
C31 C32 H32 120.5 . . ?
C33 C32 H32 120.5 . . ?
C28 C33 C32 122(2) . . ?
C28 C33 H33 119.0 . . ?
C32 C33 H33 119.0 . . ?
C39 C34 C35 120(2) . . ?
C39 C34 P2 120.1(16) . . ?
C35 C34 P2 119.2(18) . . ?
C34 C35 C36 121(3) . . ?
C34 C35 H35 119.7 . . ?
C36 C35 H35 119.7 . . ?
C35 C36 C37 118(2) . . ?
C35 C36 H36 120.8 . . ?
C37 C36 H36 120.8 . . ?
C38 C37 C36 119(2) . . ?
C38 C37 H37 120.6 . . ?
C36 C37 H37 120.6 . . ?
C37 C38 C39 122(2) . . ?
C37 C38 H38 119.0 . . ?
C39 C38 H38 119.0 . . ?
C34 C39 C38 120(2) . . ?
C34 C39 H39 120.2 . . ?
C38 C39 H39 120.2 . . ?
F11 C89 F12 110.1(12) . . ?
F11 C89 C88 111.9(10) . . ?
F12 C89 C88 109.9(10) . . ?
F11 C89 C90 109.1(10) . . ?
F12 C89 C90 106.2(9) . . ?
C88 C89 C90 109.5(13) . . ?
F15 C90 F14 111.9(12) . . ?
F15 C90 F13 109.1(12) . . ?
F14 C90 F13 108.8(12) . . ?
F15 C90 C89 110.6(12) . . ?
F14 C90 C89 108.9(10) . . ?
F13 C90 C89 107.4(11) . . ?
F11A C89A F12 111.5(14) . . ?
F11A C89A C88 113.7(13) . . ?
F12 C89A C88 110.0(12) . . ?
F11A C89A C90A 104.3(18) . . ?
F12 C89A C90A 103.1(14) . . ?
C88 C89A C90A 113.7(14) . . ?
F14A C90A F13A 110.2(14) . . ?
F14A C90A F15A 109.3(13) . . ?
F13A C90A F15A 109.5(14) . . ?
F14A C90A C89A 110.4(13) . . ?
F13A C90A C89A 108.3(12) . . ?
F15A C90A C89A 109.0(13) . . ?
C86 O8 Eu1 140.3(10) . . ?
C88 O9 Eu1 138.5(9) . . ?
C85 N3 C74 109.1(14) . . ?
C85 N3 H3N 125.4 . . ?
C74 N3 H3N 125.4 . . ?
N3 C74 C75 127.8(16) . . ?
N3 C74 C79 109.1(13) . . ?
C75 C74 C79 123.1(15) . . ?
C76 C75 C74 115.8(16) . . ?
C76 C75 H75 122.1 . . ?
C74 C75 H75 122.1 . . ?
C75 C76 C77 122.5(15) . . ?
C75 C76 H76 118.8 . . ?
C77 C76 H76 118.8 . . ?
C78 C77 C76 121.2(16) . . ?
C78 C77 H77 119.4 . . ?
C76 C77 H77 119.4 . . ?
C79 C78 C77 117.8(16) . . ?
C79 C78 H78 121.1 . . ?
C77 C78 H78 121.1 . . ?
C78 C79 C74 119.6(14) . . ?
C78 C79 C80 134.4(16) . . ?
C74 C79 C80 106.0(14) . . ?
C85 C80 C81 118.9(14) . . ?
C85 C80 C79 107.5(14) . . ?
C81 C80 C79 133.5(15) . . ?
C82 C81 C80 117.1(15) . . ?
C82 C81 H81 121.5 . . ?
C80 C81 H81 121.5 . . ?
C83 C82 C81 123.2(15) . . ?
C83 C82 H82 118.4 . . ?
C81 C82 H82 118.4 . . ?
C84 C83 C82 120.3(14) . . ?
C84 C83 C86 116.7(15) . . ?
C82 C83 C86 123.0(15) . . ?
C83 C84 C85 118.0(15) . . ?
C83 C84 H84 121.0 . . ?
C85 C84 H84 121.0 . . ?
N3 C85 C84 129.2(15) . . ?
N3 C85 C80 108.2(13) . . ?
C84 C85 C80 122.5(14) . . ?
O8 C86 C87 121.6(15) . . ?
O8 C86 C83 117.8(15) . . ?
C87 C86 C83 120.6(16) . . ?
C88 C87 C86 124.1(16) . . ?
C88 C87 H87 117.9 . . ?
C86 C87 H87 117.9 . . ?
O9 C88 C87 124.6(13) . . ?
O9 C88 C89 115.7(12) . . ?
C87 C88 C89 117.9(14) . . ?
O9 C88 C89A 114.7(13) . . ?
C87 C88 C89A 118.8(14) . . ?
C69 O6 Eu1 137.1(9) . . ?
C71 O7 Eu1 135.3(9) . . ?
C57 N2 C68 108.8(12) . . ?
C57 N2 H2N 125.6 . . ?
C68 N2 H2N 125.6 . . ?
N2 C57 C58 129.6(15) . . ?
N2 C57 C62 109.6(13) . . ?
C58 C57 C62 120.8(13) . . ?
C59 C58 C57 116.8(15) . . ?
C59 C58 H58 121.6 . . ?
C57 C58 H58 121.6 . . ?
C58 C59 C60 122.7(14) . . ?
C58 C59 H59 118.7 . . ?
C60 C59 H59 118.7 . . ?
C59 C60 C61 121.2(14) . . ?
C59 C60 H60 119.4 . . ?
C61 C60 H60 119.4 . . ?
C60 C61 C62 117.8(14) . . ?
C60 C61 H61 121.1 . . ?
C62 C61 H61 121.1 . . ?
C61 C62 C57 120.7(12) . . ?
C61 C62 C63 133.1(14) . . ?
C57 C62 C63 106.1(13) . . ?
C64 C63 C68 117.3(13) . . ?
C64 C63 C62 135.3(14) . . ?
C68 C63 C62 107.3(13) . . ?
C65 C64 C63 120.9(14) . . ?
C65 C64 H64 119.6 . . ?
C63 C64 H64 119.6 . . ?
C64 C65 C66 121.0(13) . . ?
C64 C65 H65 119.5 . . ?
C66 C65 H65 119.5 . . ?
C67 C66 C65 120.3(13) . . ?
C67 C66 C69 116.6(13) . . ?
C65 C66 C69 122.4(13) . . ?
C66 C67 C68 117.5(14) . . ?
C66 C67 H67 121.2 . . ?
C68 C67 H67 121.2 . . ?
C67 C68 N2 128.9(14) . . ?
C67 C68 C63 122.9(14) . . ?
N2 C68 C63 108.1(12) . . ?
O6 C69 C70 124.1(13) . . ?
O6 C69 C66 117.4(13) . . ?
C70 C69 C66 118.5(13) . . ?
C71 C70 C69 120.7(14) . . ?
C71 C70 H70 119.7 . . ?
C69 C70 H70 119.7 . . ?
O7 C71 C70 128.3(14) . . ?
O7 C71 C72 112.9(13) . . ?
C70 C71 C72 118.7(13) . . ?
F6 C72 F7 106.6(13) . . ?
F6 C72 C73 107.2(13) . . ?
F7 C72 C73 106.5(14) . . ?
F6 C72 C71 111.5(13) . . ?
F7 C72 C71 111.6(13) . . ?
C73 C72 C71 113.1(14) . . ?
F10 C73 F9 109.7(16) . . ?
F10 C73 F8 108.5(14) . . ?
F9 C73 F8 107.2(15) . . ?
F10 C73 C72 111.9(15) . . ?
F9 C73 C72 109.8(14) . . ?
F8 C73 C72 109.7(15) . . ?
F1 C55 F2 109.1(10) . . ?
F1 C55 F2A 105.5(11) . . ?
F2 C55 F2A 104.9(14) . . ?
F1 C55 C56A 99.4(8) . . ?
F2A C55 C56A 105.5(13) . . ?
F1 C55 C56 102.0(8) . . ?
F2 C55 C56 101.4(10) . . ?
C56A C55 C56 101.0(8) . . ?
F1 C55 C54 114.9(11) . . ?
F2 C55 C54 111.1(12) . . ?
F2A C55 C54 110.7(13) . . ?
C56A C55 C54 119.4(9) . . ?
C56 C55 C54 117.2(8) . . ?
F3 C56 F5 112.2 . . ?
F3 C56 F4 110.2 . . ?
F5 C56 F4 110.2 . . ?
F3 C56 C55 105.9(7) . . ?
F5 C56 C55 110.2(7) . . ?
F4 C56 C55 107.9(7) . . ?
C55 F2A F5 104.2(14) . . ?
F3A C56A F4A 111.0 . . ?
F3A C56A F5A 110.1 . . ?
F4A C56A F5A 110.0 . . ?
F3A C56A C55 109.7(5) . . ?
F4A C56A C55 111.0(5) . . ?
F5A C56A C55 104.9(4) . . ?
C52 O4 Eu1 128.3(8) . . ?
C54 O5 Eu1 124.2(8) . . ?
C51 N1 C40 104.7(12) . . ?
C51 N1 H1N 127.6 . . ?
C40 N1 H1N 127.6 . . ?
C41 C40 C45 122.5(14) . . ?
C41 C40 N1 126.3(14) . . ?
C45 C40 N1 111.2(12) . . ?
C42 C41 C40 117.4(15) . . ?
C42 C41 H41 121.3 . . ?
C40 C41 H41 121.3 . . ?
C41 C42 C43 120.4(14) . . ?
C41 C42 H42 119.8 . . ?
C43 C42 H42 119.8 . . ?
C44 C43 C42 121.7(15) . . ?
C44 C43 H43 119.1 . . ?
C42 C43 H43 119.1 . . ?
C43 C44 C45 119.2(15) . . ?
C43 C44 H44 120.4 . . ?
C45 C44 H44 120.4 . . ?
C44 C45 C40 118.7(13) . . ?
C44 C45 C46 136.5(15) . . ?
C40 C45 C46 104.8(13) . . ?
C51 C46 C47 118.9(14) . . ?
C51 C46 C45 108.1(13) . . ?
C47 C46 C45 133.0(14) . . ?
C48 C47 C46 119.8(15) . . ?
C48 C47 H47 120.1 . . ?
C46 C47 H47 120.1 . . ?
C47 C48 C49 121.2(15) . . ?
C47 C48 H48 119.4 . . ?
C49 C48 H48 119.4 . . ?
C50 C49 C48 120.6(14) . . ?
C50 C49 C52 122.9(14) . . ?
C48 C49 C52 116.1(14) . . ?
C49 C50 C51 117.4(14) . . ?
C49 C50 H50 121.3 . . ?
C51 C50 H50 121.3 . . ?
N1 C51 C46 111.1(13) . . ?
N1 C51 C50 126.5(14) . . ?
C46 C51 C50 122.0(14) . . ?
O4 C52 C53 121.8(13) . . ?
O4 C52 C49 117.2(13) . . ?
C53 C52 C49 120.9(14) . . ?
C54 C53 C52 122.3(15) . . ?
C54 C53 H53 118.8 . . ?
C52 C53 H53 118.8 . . ?
O5 C54 C53 129.4(14) . . ?
O5 C54 C55 113.1(12) . . ?
C53 C54 C55 117.3(15) . . ?

loop_
_geom_bond_atom_site_label_1
_geom_bond_atom_site_label_2
_geom_bond_distance
_geom_bond_site_symmetry_2
_geom_bond_publ_flag
Eu1 O2 2.300(9) . ?
Eu1 O4 2.345(7) . ?
Eu1 O9 2.358(12) . ?
Eu1 O3 2.372(10) . ?
Eu1 O8 2.399(11) . ?
Eu1 O6 2.400(9) . ?
Eu1 O7 2.411(10) . ?
Eu1 O5 2.414(7) . ?
P1 O2 1.501(10) . ?
P1 C16 1.788(16) . ?
P1 C2 1.803(17) . ?
P1 C22 1.804(15) . ?
P2 O3 1.485(11) . ?
P2 C34 1.79(2) . ?
P2 C12 1.815(18) . ?
P2 C28 1.817(18) . ?
O1 C1 1.374(17) . ?
O1 C13 1.394(17) . ?
C1 C6 1.40(2) . ?
C1 C2 1.40(2) . ?
C2 C3 1.39(2) . ?
C3 C4 1.38(2) . ?
C3 H3 0.9500 . ?
C4 C5 1.38(2) . ?
C4 H4 0.9500 . ?
C5 C6 1.37(2) . ?
C5 H5 0.9500 . ?
C6 C7 1.52(2) . ?
C7 C8 1.50(2) . ?
C7 C14 1.53(2) . ?
C7 C15 1.58(2) . ?
C8 C9 1.35(2) . ?
C8 C13 1.41(2) . ?
C9 C10 1.37(3) . ?
C9 H9 0.9500 . ?
C10 C11 1.39(3) . ?
C10 H10 0.9500 . ?
C11 C12 1.41(2) . ?
C11 H11 0.9500 . ?
C12 C13 1.39(2) . ?
C14 H14A 0.9800 . ?
C14 H14B 0.9800 . ?
C14 H14C 0.9800 . ?
C15 H15A 0.9800 . ?
C15 H15B 0.9800 . ?
C15 H15C 0.9800 . ?
C16 C17 1.37(2) . ?
C16 C21 1.40(2) . ?
C17 C18 1.39(2) . ?
C17 H17 0.9500 . ?
C18 C19 1.37(2) . ?
C18 H18 0.9500 . ?
C19 C20 1.37(2) . ?
C19 H19 0.9500 . ?
C20 C21 1.37(2) . ?
C20 H20 0.9500 . ?
C21 H21 0.9500 . ?
C22 C27 1.38(2) . ?
C22 C23 1.40(2) . ?
C23 C24 1.37(2) . ?
C23 H23 0.9500 . ?
C24 C25 1.39(2) . ?
C24 H24 0.9500 . ?
C25 C26 1.36(2) . ?
C25 H25 0.9500 . ?
C26 C27 1.38(2) . ?
C26 H26 0.9500 . ?
C27 H27 0.9500 . ?
C28 C33 1.37(3) . ?
C28 C29 1.38(2) . ?
C29 C30 1.37(3) . ?
C29 H29 0.9500 . ?
C30 C31 1.37(3) . ?
C30 H30 0.9500 . ?
C31 C32 1.37(3) . ?
C31 H31 0.9500 . ?
C32 C33 1.37(3) . ?
C32 H32 0.9500 . ?
C33 H33 0.9500 . ?
C34 C39 1.34(3) . ?
C34 C35 1.39(3) . ?
C35 C36 1.39(3) . ?
C35 H35 0.9500 . ?
C36 C37 1.43(3) . ?
C36 H36 0.9500 . ?
C37 C38 1.35(3) . ?
C37 H37 0.9500 . ?
C38 C39 1.40(3) . ?
C38 H38 0.9500 . ?
C39 H39 0.9500 . ?
F12 C89A 1.358(14) . ?
F12 C89 1.372(13) . ?
C89 F11 1.345(13) . ?
C89 C88 1.513(16) . ?
C89 C90 1.540(18) . ?
C90 F15 1.342(13) . ?
C90 F14 1.348(13) . ?
C90 F13 1.363(14) . ?
C89A F11A 1.332(14) . ?
C89A C88 1.525(18) . ?
C89A C90A 1.53(2) . ?
C90A F14A 1.352(14) . ?
C90A F13A 1.354(14) . ?
C90A F15A 1.354(14) . ?
O8 C86 1.268(18) . ?
O9 C88 1.293(16) . ?
N3 C85 1.377(17) . ?
N3 C74 1.388(18) . ?
N3 H3N 0.8800 . ?
C74 C75 1.41(2) . ?
C74 C79 1.41(2) . ?
C75 C76 1.37(2) . ?
C75 H75 0.9500 . ?
C76 C77 1.40(2) . ?
C76 H76 0.9500 . ?
C77 C78 1.40(2) . ?
C77 H77 0.9500 . ?
C78 C79 1.39(2) . ?
C78 H78 0.9500 . ?
C79 C80 1.439(19) . ?
C80 C85 1.41(2) . ?
C80 C81 1.42(2) . ?
C81 C82 1.400(19) . ?
C81 H81 0.9500 . ?
C82 C83 1.39(2) . ?
C82 H82 0.9500 . ?
C83 C84 1.39(2) . ?
C83 C86 1.48(2) . ?
C84 C85 1.40(2) . ?
C84 H84 0.9500 . ?
C86 C87 1.41(2) . ?
C87 C88 1.41(2) . ?
C87 H87 0.9500 . ?
F6 C72 1.345(17) . ?
F7 C72 1.361(17) . ?
F8 C73 1.342(18) . ?
F9 C73 1.337(19) . ?
F10 C73 1.298(19) . ?
O6 C69 1.249(17) . ?
O7 C71 1.273(16) . ?
N2 C57 1.391(17) . ?
N2 C68 1.404(17) . ?
N2 H2N 0.8800 . ?
C57 C58 1.406(19) . ?
C57 C62 1.41(2) . ?
C58 C59 1.38(2) . ?
C58 H58 0.9500 . ?
C59 C60 1.38(2) . ?
C59 H59 0.9500 . ?
C60 C61 1.386(19) . ?
C60 H60 0.9500 . ?
C61 C62 1.390(19) . ?
C61 H61 0.9500 . ?
C62 C63 1.457(19) . ?
C63 C64 1.382(19) . ?
C63 C68 1.42(2) . ?
C64 C65 1.369(19) . ?
C64 H64 0.9500 . ?
C65 C66 1.409(19) . ?
C65 H65 0.9500 . ?
C66 C67 1.38(2) . ?
C66 C69 1.51(2) . ?
C67 C68 1.39(2) . ?
C67 H67 0.9500 . ?
C69 C70 1.42(2) . ?
C70 C71 1.39(2) . ?
C70 H70 0.9500 . ?
C71 C72 1.55(2) . ?
C72 C73 1.53(2) . ?
F1 C55 1.355(11) . ?
C55 F2 1.363(12) . ?
C55 F2A 1.373(14) . ?
C55 C56A 1.407(10) . ?
C55 C56 1.432(10) . ?
C55 C54 1.525(19) . ?
C56 F3 1.2463 . ?
C56 F5 1.3053 . ?
C56 F4 1.3437 . ?
F3 F2A 1.18(3) . ?
F4 F2A 1.32(2) . ?
F5 F2A 1.47(3) . ?
C56A F3A 1.3025 . ?
C56A F4A 1.3100 . ?
C56A F5A 1.3382 . ?
O4 C52 1.269(17) . ?
O5 C54 1.282(19) . ?
N1 C51 1.381(16) . ?
N1 C40 1.429(16) . ?
N1 H1N 0.8800 . ?
C40 C41 1.39(2) . ?
C40 C45 1.41(2) . ?
C41 C42 1.39(2) . ?
C41 H41 0.9500 . ?
C42 C43 1.40(2) . ?
C42 H42 0.9500 . ?
C43 C44 1.37(2) . ?
C43 H43 0.9500 . ?
C44 C45 1.39(2) . ?
C44 H44 0.9500 . ?
C45 C46 1.431(19) . ?
C46 C51 1.40(2) . ?
C46 C47 1.40(2) . ?
C47 C48 1.390(19) . ?
C47 H47 0.9500 . ?
C48 C49 1.40(2) . ?
C48 H48 0.9500 . ?
C49 C50 1.39(2) . ?
C49 C52 1.492(19) . ?
C50 C51 1.434(19) . ?
C50 H50 0.9500 . ?
C52 C53 1.42(2) . ?
C53 C54 1.38(2) . ?
C53 H53 0.9500 . ?

loop_
_geom_torsion_atom_site_label_1
_geom_torsion_atom_site_label_2
_geom_torsion_atom_site_label_3
_geom_torsion_atom_site_label_4
_geom_torsion
_geom_torsion_site_symmetry_1
_geom_torsion_site_symmetry_2
_geom_torsion_site_symmetry_3
_geom_torsion_site_symmetry_4
_geom_torsion_publ_flag
C34 P2 O3 Eu1 98(3) . . . . ?
C12 P2 O3 Eu1 -139(3) . . . . ?
C28 P2 O3 Eu1 -22(3) . . . . ?
O2 Eu1 O3 P2 -169(3) . . . . ?
O4 Eu1 O3 P2 -44(3) . . . . ?
O9 Eu1 O3 P2 106(3) . . . . ?
O8 Eu1 O3 P2 36(3) . . . . ?
O6 Eu1 O3 P2 -6(4) . . . . ?
O7 Eu1 O3 P2 149(3) . . . . ?
O5 Eu1 O3 P2 -105(3) . . . . ?
C13 O1 C1 C6 19(2) . . . . ?
C13 O1 C1 C2 -160.8(14) . . . . ?
O1 C1 C2 C3 175.1(13) . . . . ?
C6 C1 C2 C3 -5(2) . . . . ?
O1 C1 C2 P1 -7(2) . . . . ?
C6 C1 C2 P1 173.5(12) . . . . ?
O2 P1 C2 C3 -113.4(13) . . . . ?
C16 P1 C2 C3 120.7(13) . . . . ?
C22 P1 C2 C3 8.3(15) . . . . ?
O2 P1 C2 C1 68.6(14) . . . . ?
C16 P1 C2 C1 -57.3(14) . . . . ?
C22 P1 C2 C1 -169.7(12) . . . . ?
C1 C2 C3 C4 0(2) . . . . ?
P1 C2 C3 C4 -178.2(13) . . . . ?
C2 C3 C4 C5 4(2) . . . . ?
C3 C4 C5 C6 -3(3) . . . . ?
C4 C5 C6 C1 -1(2) . . . . ?
C4 C5 C6 C7 171.3(16) . . . . ?
O1 C1 C6 C5 -174.3(14) . . . . ?
C2 C1 C6 C5 5(2) . . . . ?
O1 C1 C6 C7 13(2) . . . . ?
C2 C1 C6 C7 -167.5(15) . . . . ?
C5 C6 C7 C8 151.5(16) . . . . ?
C1 C6 C7 C8 -36(2) . . . . ?
C5 C6 C7 C14 28(2) . . . . ?
C1 C6 C7 C14 -159.2(16) . . . . ?
C5 C6 C7 C15 -92.2(19) . . . . ?
C1 C6 C7 C15 80.6(17) . . . . ?
C6 C7 C8 C9 -154(2) . . . . ?
C14 C7 C8 C9 -30(3) . . . . ?
C15 C7 C8 C9 90(2) . . . . ?
C6 C7 C8 C13 31(2) . . . . ?
C14 C7 C8 C13 155.3(17) . . . . ?
C15 C7 C8 C13 -84(2) . . . . ?
C13 C8 C9 C10 1(4) . . . . ?
C7 C8 C9 C10 -174(2) . . . . ?
C8 C9 C10 C11 -2(4) . . . . ?
C9 C10 C11 C12 2(4) . . . . ?
C10 C11 C12 C13 -1(4) . . . . ?
C10 C11 C12 P2 180(2) . . . . ?
O3 P2 C12 C13 -39.2(19) . . . . ?
C34 P2 C12 C13 86.3(18) . . . . ?
C28 P2 C12 C13 -161.7(17) . . . . ?
O3 P2 C12 C11 140.0(17) . . . . ?
C34 P2 C12 C11 -94.5(19) . . . . ?
C28 P2 C12 C11 17(2) . . . . ?
C11 C12 C13 O1 178.7(18) . . . . ?
P2 C12 C13 O1 -2(2) . . . . ?
C11 C12 C13 C8 0(3) . . . . ?
P2 C12 C13 C8 179.4(15) . . . . ?
C1 O1 C13 C12 157.8(15) . . . . ?
C1 O1 C13 C8 -24(2) . . . . ?
C9 C8 C13 C12 0(3) . . . . ?
C7 C8 C13 C12 174.8(17) . . . . ?
C9 C8 C13 O1 -178.5(18) . . . . ?
C7 C8 C13 O1 -4(3) . . . . ?
O2 P1 C16 C17 -137.5(14) . . . . ?
C2 P1 C16 C17 -11.7(16) . . . . ?
C22 P1 C16 C17 103.4(15) . . . . ?
O2 P1 C16 C21 48.5(15) . . . . ?
C2 P1 C16 C21 174.3(13) . . . . ?
C22 P1 C16 C21 -70.7(14) . . . . ?
C21 C16 C17 C18 2(3) . . . . ?
P1 C16 C17 C18 -172.6(14) . . . . ?
C16 C17 C18 C19 -2(3) . . . . ?
C17 C18 C19 C20 2(3) . . . . ?
C18 C19 C20 C21 -3(3) . . . . ?
C19 C20 C21 C16 2(3) . . . . ?
C17 C16 C21 C20 -2(3) . . . . ?
P1 C16 C21 C20 173.1(14) . . . . ?
O2 P1 C22 C27 14.8(15) . . . . ?
C16 P1 C22 C27 136.7(13) . . . . ?
C2 P1 C22 C27 -109.3(14) . . . . ?
O2 P1 C22 C23 -164.3(12) . . . . ?
C16 P1 C22 C23 -42.4(15) . . . . ?
C2 P1 C22 C23 71.6(14) . . . . ?
C27 C22 C23 C24 -1(2) . . . . ?
P1 C22 C23 C24 178.0(12) . . . . ?
C22 C23 C24 C25 -1(2) . . . . ?
C23 C24 C25 C26 2(3) . . . . ?
C24 C25 C26 C27 -1(3) . . . . ?
C23 C22 C27 C26 2(3) . . . . ?
P1 C22 C27 C26 -176.8(15) . . . . ?
C25 C26 C27 C22 -1(3) . . . . ?
O3 P2 C28 C33 -57.7(17) . . . . ?
C34 P2 C28 C33 178.9(15) . . . . ?
C12 P2 C28 C33 66.3(16) . . . . ?
O3 P2 C28 C29 125.3(15) . . . . ?
C34 P2 C28 C29 1.9(17) . . . . ?
C12 P2 C28 C29 -110.7(16) . . . . ?
C33 C28 C29 C30 -1(3) . . . . ?
P2 C28 C29 C30 176.3(14) . . . . ?
C28 C29 C30 C31 -2(3) . . . . ?
C29 C30 C31 C32 4(3) . . . . ?
C30 C31 C32 C33 -3(3) . . . . ?
C29 C28 C33 C32 1(3) . . . . ?
P2 C28 C33 C32 -175.8(15) . . . . ?
C31 C32 C33 C28 0(3) . . . . ?
O3 P2 C34 C39 -23.8(17) . . . . ?
C12 P2 C34 C39 -150.7(15) . . . . ?
C28 P2 C34 C39 99.6(16) . . . . ?
O3 P2 C34 C35 162.8(17) . . . . ?
C12 P2 C34 C35 35.9(19) . . . . ?
C28 P2 C34 C35 -73.8(19) . . . . ?
C39 C34 C35 C36 2(4) . . . . ?
P2 C34 C35 C36 175(2) . . . . ?
C34 C35 C36 C37 1(4) . . . . ?
C35 C36 C37 C38 -1(4) . . . . ?
C36 C37 C38 C39 -3(4) . . . . ?
C35 C34 C39 C38 -5(3) . . . . ?
P2 C34 C39 C38 -178.4(15) . . . . ?
C37 C38 C39 C34 6(3) . . . . ?
C89A F12 C89 F11 -168(2) . . . . ?
C89A F12 C89 C88 68.2(15) . . . . ?
C89A F12 C89 C90 -50.1(17) . . . . ?
F11 C89 C90 F15 -51.1(17) . . . . ?
F12 C89 C90 F15 -169.7(14) . . . . ?
C88 C89 C90 F15 71.7(15) . . . . ?
F11 C89 C90 F14 -174.5(14) . . . . ?
F12 C89 C90 F14 66.9(15) . . . . ?
C88 C89 C90 F14 -51.7(15) . . . . ?
F11 C89 C90 F13 67.9(15) . . . . ?
F12 C89 C90 F13 -50.8(15) . . . . ?
C88 C89 C90 F13 -169.3(14) . . . . ?
C89 F12 C89A F11A 166(3) . . . . ?
C89 F12 C89A C88 -67.3(14) . . . . ?
C89 F12 C89A C90A 54.3(16) . . . . ?
F11A C89A C90A F14A 48(2) . . . . ?
F12 C89A C90A F14A 164.6(18) . . . . ?
C88 C89A C90A F14A -76(2) . . . . ?
F11A C89A C90A F13A 168.7(18) . . . . ?
F12 C89A C90A F13A -74.6(18) . . . . ?
C88 C89A C90A F13A 44(2) . . . . ?
F11A C89A C90A F15A -72.1(19) . . . . ?
F12 C89A C90A F15A 44.5(19) . . . . ?
C88 C89A C90A F15A 163.5(18) . . . . ?
O2 Eu1 O8 C86 45.7(18) . . . . ?
O4 Eu1 O8 C86 167.8(16) . . . . ?
O9 Eu1 O8 C86 11.0(15) . . . . ?
O3 Eu1 O8 C86 91.6(16) . . . . ?
O6 Eu1 O8 C86 -114.4(16) . . . . ?
O7 Eu1 O8 C86 -55.9(16) . . . . ?
O5 Eu1 O8 C86 -151.5(14) . . . . ?
O2 Eu1 O9 C88 -163.7(15) . . . . ?
O4 Eu1 O9 C88 -40.0(17) . . . . ?
O3 Eu1 O9 C88 -89.5(15) . . . . ?
O8 Eu1 O9 C88 -2.5(14) . . . . ?
O6 Eu1 O9 C88 52.8(15) . . . . ?
O7 Eu1 O9 C88 113.4(15) . . . . ?
O5 Eu1 O9 C88 155.8(12) . . . . ?
C85 N3 C74 C75 179.0(14) . . . . ?
C85 N3 C74 C79 -0.4(16) . . . . ?
N3 C74 C75 C76 -178.9(14) . . . . ?
C79 C74 C75 C76 0(2) . . . . ?
C74 C75 C76 C77 1(2) . . . . ?
C75 C76 C77 C78 -1(2) . . . . ?
C76 C77 C78 C79 0(2) . . . . ?
C77 C78 C79 C74 1(2) . . . . ?
C77 C78 C79 C80 178.8(15) . . . . ?
N3 C74 C79 C78 178.4(13) . . . . ?
C75 C74 C79 C78 -1(2) . . . . ?
N3 C74 C79 C80 -0.2(16) . . . . ?
C75 C74 C79 C80 -179.7(13) . . . . ?
C78 C79 C80 C85 -177.5(16) . . . . ?
C74 C79 C80 C85 0.7(15) . . . . ?
C78 C79 C80 C81 1(3) . . . . ?
C74 C79 C80 C81 179.1(15) . . . . ?
C85 C80 C81 C82 0(2) . . . . ?
C79 C80 C81 C82 -178.5(14) . . . . ?
C80 C81 C82 C83 1(2) . . . . ?
C81 C82 C83 C84 -2(2) . . . . ?
C81 C82 C83 C86 179.8(14) . . . . ?
C82 C83 C84 C85 1(2) . . . . ?
C86 C83 C84 C85 179.2(13) . . . . ?
C74 N3 C85 C84 -178.0(14) . . . . ?
C74 N3 C85 C80 0.9(16) . . . . ?
C83 C84 C85 N3 179.3(14) . . . . ?
C83 C84 C85 C80 1(2) . . . . ?
C81 C80 C85 N3 -179.7(12) . . . . ?
C79 C80 C85 N3 -1.0(16) . . . . ?
C81 C80 C85 C84 -1(2) . . . . ?
C79 C80 C85 C84 178.0(12) . . . . ?
Eu1 O8 C86 C87 -13(2) . . . . ?
Eu1 O8 C86 C83 167.3(10) . . . . ?
C84 C83 C86 O8 -20(2) . . . . ?
C82 C83 C86 O8 159.1(15) . . . . ?
C84 C83 C86 C87 160.9(14) . . . . ?
C82 C83 C86 C87 -20(2) . . . . ?
O8 C86 C87 C88 3(2) . . . . ?
C83 C86 C87 C88 -177.2(14) . . . . ?
Eu1 O9 C88 C87 -2(2) . . . . ?
Eu1 O9 C88 C89 -166.6(10) . . . . ?
Eu1 O9 C88 C89A 161.6(11) . . . . ?
C86 C87 C88 O9 4(2) . . . . ?
C86 C87 C88 C89 167.6(13) . . . . ?
C86 C87 C88 C89A -159.7(14) . . . . ?
F11 C89 C88 O9 76.4(16) . . . . ?
F12 C89 C88 O9 -161.0(12) . . . . ?
C90 C89 C88 O9 -44.7(15) . . . . ?
F11 C89 C88 C87 -89.0(15) . . . . ?
F12 C89 C88 C87 33.6(16) . . . . ?
C90 C89 C88 C87 149.9(13) . . . . ?
F11 C89 C88 C89A 171(2) . . . . ?
F12 C89 C88 C89A -66.0(15) . . . . ?
C90 C89 C88 C89A 50.3(15) . . . . ?
F11A C89A C88 O9 -68(2) . . . . ?
F12 C89A C88 O9 166.3(13) . . . . ?
C90A C89A C88 O9 51.2(16) . . . . ?
F11A C89A C88 C87 97(2) . . . . ?
F12 C89A C88 C87 -28.8(17) . . . . ?
C90A C89A C88 C87 -143.8(15) . . . . ?
F11A C89A C88 C89 -167(3) . . . . ?
F12 C89A C88 C89 67.4(15) . . . . ?
C90A C89A C88 C89 -47.6(16) . . . . ?
O2 Eu1 O6 C69 -67.2(17) . . . . ?
O4 Eu1 O6 C69 177.6(15) . . . . ?
O9 Eu1 O6 C69 38.6(16) . . . . ?
O3 Eu1 O6 C69 139.8(14) . . . . ?
O8 Eu1 O6 C69 94.6(15) . . . . ?
O7 Eu1 O6 C69 -25.8(14) . . . . ?
O5 Eu1 O6 C69 -109.3(15) . . . . ?
O2 Eu1 O7 C71 169.2(15) . . . . ?
O4 Eu1 O7 C71 47.7(17) . . . . ?
O9 Eu1 O7 C71 -107.5(15) . . . . ?
O3 Eu1 O7 C71 -150.8(14) . . . . ?
O8 Eu1 O7 C71 -44.6(15) . . . . ?
O6 Eu1 O7 C71 13.3(14) . . . . ?
O5 Eu1 O7 C71 94.0(15) . . . . ?
C68 N2 C57 C58 -179.3(15) . . . . ?
C68 N2 C57 C62 -1.7(17) . . . . ?
N2 C57 C58 C59 178.0(15) . . . . ?
C62 C57 C58 C59 1(2) . . . . ?
C57 C58 C59 C60 1(2) . . . . ?
C58 C59 C60 C61 -2(2) . . . . ?
C59 C60 C61 C62 1(2) . . . . ?
C60 C61 C62 C57 1(2) . . . . ?
C60 C61 C62 C63 179.7(15) . . . . ?
N2 C57 C62 C61 -179.7(13) . . . . ?
C58 C57 C62 C61 -2(2) . . . . ?
N2 C57 C62 C63 1.4(16) . . . . ?
C58 C57 C62 C63 179.3(13) . . . . ?
C61 C62 C63 C64 0(3) . . . . ?
C57 C62 C63 C64 178.3(17) . . . . ?
C61 C62 C63 C68 -179.3(16) . . . . ?
C57 C62 C63 C68 -0.6(16) . . . . ?
C68 C63 C64 C65 -2(2) . . . . ?
C62 C63 C64 C65 179.5(15) . . . . ?
C63 C64 C65 C66 -1(2) . . . . ?
C64 C65 C66 C67 2(2) . . . . ?
C64 C65 C66 C69 -168.9(14) . . . . ?
C65 C66 C67 C68 0(2) . . . . ?
C69 C66 C67 C68 171.3(13) . . . . ?
C66 C67 C68 N2 -179.1(15) . . . . ?
C66 C67 C68 C63 -3(2) . . . . ?
C57 N2 C68 C67 177.8(15) . . . . ?
C57 N2 C68 C63 1.2(16) . . . . ?
C64 C63 C68 C67 4(2) . . . . ?
C62 C63 C68 C67 -177.2(13) . . . . ?
C64 C63 C68 N2 -179.5(13) . . . . ?
C62 C63 C68 N2 -0.4(16) . . . . ?
Eu1 O6 C69 C70 29(2) . . . . ?
Eu1 O6 C69 C66 -152.6(11) . . . . ?
C67 C66 C69 O6 -22(2) . . . . ?
C65 C66 C69 O6 149.1(15) . . . . ?
C67 C66 C69 C70 156.7(15) . . . . ?
C65 C66 C69 C70 -32(2) . . . . ?
O6 C69 C70 C71 -8(2) . . . . ?
C66 C69 C70 C71 173.5(15) . . . . ?
Eu1 O7 C71 C70 -6(3) . . . . ?
Eu1 O7 C71 C72 177.5(10) . . . . ?
C69 C70 C71 O7 -2(3) . . . . ?
C69 C70 C71 C72 174.1(15) . . . . ?
O7 C71 C72 F6 40.9(19) . . . . ?
C70 C71 C72 F6 -136.2(15) . . . . ?
O7 C71 C72 F7 160.0(14) . . . . ?
C70 C71 C72 F7 -17(2) . . . . ?
O7 C71 C72 C73 -80.0(17) . . . . ?
C70 C71 C72 C73 103.0(17) . . . . ?
F6 C72 C73 F10 -63.6(18) . . . . ?
F7 C72 C73 F10 -177.4(13) . . . . ?
C71 C72 C73 F10 59.7(18) . . . . ?
F6 C72 C73 F9 174.4(13) . . . . ?
F7 C72 C73 F9 60.6(17) . . . . ?
C71 C72 C73 F9 -62.4(18) . . . . ?
F6 C72 C73 F8 56.9(17) . . . . ?
F7 C72 C73 F8 -57.0(17) . . . . ?
C71 C72 C73 F8 -179.9(13) . . . . ?
F1 C55 C56 F3 -74.7(9) . . . . ?
F2 C55 C56 F3 172.8(11) . . . . ?
F2A C55 C56 F3 49(9) . . . . ?
C56A C55 C56 F3 -176.9(8) . . . . ?
C54 C55 C56 F3 51.6(12) . . . . ?
F1 C55 C56 F5 46.9(9) . . . . ?
F2 C55 C56 F5 -65.7(12) . . . . ?
F2A C55 C56 F5 171(9) . . . . ?
C56A C55 C56 F5 -55.3(9) . . . . ?
C54 C55 C56 F5 173.2(11) . . . . ?
F1 C55 C56 F4 167.3(8) . . . . ?
F2 C55 C56 F4 54.8(12) . . . . ?
F2A C55 C56 F4 -69(9) . . . . ?
C56A C55 C56 F4 65.1(9) . . . . ?
C54 C55 C56 F4 -66.4(12) . . . . ?
F5 C56 F3 F2A -172(6) . . . . ?
F4 C56 F3 F2A 65(6) . . . . ?
C55 C56 F3 F2A -52(6) . . . . ?
F3 C56 F4 F2A -55(7) . . . . ?
C55 C56 F4 F2A 61(7) . . . . ?
C56 F3 F2A F4 -105(6) . . . . ?
C56 F3 F2A C55 121(7) . . . . ?
C56 F3 F2A F5 7(5) . . . . ?
C56 F4 F2A F3 115(8) . . . . ?
C56 F4 F2A C55 -110(8) . . . . ?
C56 F4 F2A F5 1(6) . . . . ?
F1 C55 F2A F3 -65(2) . . . . ?
F2 C55 F2A F3 179.8(18) . . . . ?
C56A C55 F2A F3 -169.7(17) . . . . ?
C56 C55 F2A F3 -123(10) . . . . ?
C54 C55 F2A F3 60(2) . . . . ?
F1 C55 F2A F4 159.4(16) . . . . ?
F2 C55 F2A F4 44(2) . . . . ?
C56A C55 F2A F4 55(2) . . . . ?
C56 C55 F2A F4 102(10) . . . . ?
C54 C55 F2A F4 -76(2) . . . . ?
F1 C55 F2A F5 49.5(17) . . . . ?
F2 C55 F2A F5 -65.6(18) . . . . ?
C56A C55 F2A F5 -55.1(16) . . . . ?
C56 C55 F2A F5 -8(8) . . . . ?
C54 C55 F2A F5 174.4(13) . . . . ?
F1 C55 C56A F3A -177.7(6) . . . . ?
F2 C55 C56A F3A 20(5) . . . . ?
F2A C55 C56A F3A -68.6(12) . . . . ?
C56 C55 C56A F3A -73.4(7) . . . . ?
C54 C55 C56A F3A 56.6(11) . . . . ?
F1 C55 C56A F4A -54.6(7) . . . . ?
F2 C55 C56A F4A 143(5) . . . . ?
F2A C55 C56A F4A 54.5(12) . . . . ?
C56 C55 C56A F4A 49.6(7) . . . . ?
C54 C55 C56A F4A 179.7(9) . . . . ?
F1 C55 C56A F5A 64.1(7) . . . . ?
F2 C55 C56A F5A -98(5) . . . . ?
F2A C55 C56A F5A 173.2(11) . . . . ?
C56 C55 C56A F5A 168.4(5) . . . . ?
C54 C55 C56A F5A -61.5(11) . . . . ?
O2 Eu1 O4 C52 -109.8(11) . . . . ?
O9 Eu1 O4 C52 138.3(11) . . . . ?
O3 Eu1 O4 C52 -171.2(12) . . . . ?
O8 Eu1 O4 C52 102.6(11) . . . . ?
O6 Eu1 O4 C52 31.6(11) . . . . ?
O7 Eu1 O4 C52 -1.7(13) . . . . ?
O5 Eu1 O4 C52 -50.5(11) . . . . ?
O2 Eu1 O5 C54 167.2(9) . . . . ?
O4 Eu1 O5 C54 39.7(9) . . . . ?
O9 Eu1 O5 C54 -150.9(9) . . . . ?
O3 Eu1 O5 C54 103.9(9) . . . . ?
O8 Eu1 O5 C54 -2.9(10) . . . . ?
O6 Eu1 O5 C54 -38.0(9) . . . . ?
O7 Eu1 O5 C54 -109.1(9) . . . . ?
C51 N1 C40 C41 -178.1(13) . . . . ?
C51 N1 C40 C45 2.4(15) . . . . ?
C45 C40 C41 C42 3(2) . . . . ?
N1 C40 C41 C42 -176.7(13) . . . . ?
C40 C41 C42 C43 -1(2) . . . . ?
C41 C42 C43 C44 -1(2) . . . . ?
C42 C43 C44 C45 1(2) . . . . ?
C43 C44 C45 C40 1(2) . . . . ?
C43 C44 C45 C46 178.1(15) . . . . ?
C41 C40 C45 C44 -3(2) . . . . ?
N1 C40 C45 C44 176.8(12) . . . . ?
C41 C40 C45 C46 179.1(12) . . . . ?
N1 C40 C45 C46 -1.3(15) . . . . ?
C44 C45 C46 C51 -177.9(16) . . . . ?
C40 C45 C46 C51 -0.3(15) . . . . ?
C44 C45 C46 C47 1(3) . . . . ?
C40 C45 C46 C47 178.7(15) . . . . ?
C51 C46 C47 C48 1(2) . . . . ?
C45 C46 C47 C48 -177.9(14) . . . . ?
C46 C47 C48 C49 2(2) . . . . ?
C47 C48 C49 C50 -2(2) . . . . ?
C47 C48 C49 C52 170.5(12) . . . . ?
C48 C49 C50 C51 0(2) . . . . ?
C52 C49 C50 C51 -172.2(13) . . . . ?
C40 N1 C51 C46 -2.6(15) . . . . ?
C40 N1 C51 C50 -176.3(13) . . . . ?
C47 C46 C51 N1 -177.3(12) . . . . ?
C45 C46 C51 N1 1.9(16) . . . . ?
C47 C46 C51 C50 -3(2) . . . . ?
C45 C46 C51 C50 175.9(12) . . . . ?
C49 C50 C51 N1 175.7(13) . . . . ?
C49 C50 C51 C46 3(2) . . . . ?
Eu1 O4 C52 C53 45.0(19) . . . . ?
Eu1 O4 C52 C49 -129.9(10) . . . . ?
C50 C49 C52 O4 -171.1(13) . . . . ?
C48 C49 C52 O4 16.2(19) . . . . ?
C50 C49 C52 C53 14(2) . . . . ?
C48 C49 C52 C53 -158.8(14) . . . . ?
O4 C52 C53 C54 -6(2) . . . . ?
C49 C52 C53 C54 169.0(13) . . . . ?
Eu1 O5 C54 C53 -28.4(18) . . . . ?
Eu1 O5 C54 C55 147.4(7) . . . . ?
C52 C53 C54 O5 -1(2) . . . . ?
C52 C53 C54 C55 -176.6(12) . . . . ?
F1 C55 C54 O5 173.3(9) . . . . ?
F2 C55 C54 O5 -62.3(14) . . . . ?
F2A C55 C54 O5 53.9(16) . . . . ?
C56A C55 C54 O5 -68.8(12) . . . . ?
C56 C55 C54 O5 53.6(14) . . . . ?
F1 C55 C54 C53 -10.4(15) . . . . ?
F2 C55 C54 C53 114.1(15) . . . . ?
F2A C55 C54 C53 -129.7(15) . . . . ?
C56A C55 C54 C53 107.6(14) . . . . ?
C56 C55 C54 C53 -130.0(12) . . . . ?
